data_7051095
loop_
_publ_author_name
'Baceiredo, Antoine'
'Bertrand, Guy'
'Dyer, Philip W.'
'Fawcett, John'
'Griep-Raming, Nina'
'Guerret, Olivier'
'Hanton, Martin J.'
'Russell, David R.'
'Williamson, Anna-Maria'

_publ_section_title
;
 The 'one-pot' syntheses of \a,\a'-diphosphino-substituted imines: a
 unique reaction of bulky bis(dialkylamino)chlorophosphines
;
_journal_issue 4
_journal_name_full 'New Journal of Chemistry'
_journal_page_first 591
_journal_paper_doi 10.1039/b009867l
_journal_volume 25
_journal_year 2001
_chemical_formula_moiety 'C31 H69 N5 P2'
_chemical_formula_sum 'C31 H69 N5 P2'
_chemical_formula_weight 573.85
_chemical_name_systematic
; 
? 
;
_space_group_IT_number 61
_symmetry_cell_setting orthorhombic
_symmetry_space_group_name_Hall '-P 2ac 2ab'
_symmetry_space_group_name_H-M 'P b c a'
_atom_sites_solution_hydrogens geom
_atom_sites_solution_primary direct
_atom_sites_solution_secondary difmap
_audit_creation_method SHELXL-97
_cell_angle_alpha 90.00
_cell_angle_beta 90.00
_cell_angle_gamma 90.00
_cell_formula_units_Z 8
_cell_length_a 17.676(6)
_cell_length_b 18.784(8)
_cell_length_c 22.185(11)
_cell_measurement_reflns_used 19
_cell_measurement_temperature 200(2)
_cell_measurement_theta_max 12.73
_cell_measurement_theta_min 5.28
_cell_volume 7366(5)
_computing_cell_refinement 'XSCANS (Fait, 1991)'
_computing_data_collection 'XSCANS (Fait, 1991)'
_computing_data_reduction 'XSCANS (Fait, 1991)'
_computing_molecular_graphics 'SHELXL-97 (Sheldrick, 1997)'
_computing_publication_material 'SHELXL-97 (Sheldrick, 1997)'
_computing_structure_refinement 'SHELXL-97 (Sheldrick, 1997)'
_computing_structure_solution 'SHELXS-97 (Sheldrick, 1990)'
_diffrn_ambient_temperature 200(2)
_diffrn_measured_fraction_theta_full 0.930
_diffrn_measured_fraction_theta_max 0.930
_diffrn_measurement_device_type 'Bruker P4'
_diffrn_measurement_method 'omega scan'
_diffrn_radiation_monochromator graphite
_diffrn_radiation_source 'fine-focus sealed tube'
_diffrn_radiation_type MoK\a
_diffrn_radiation_wavelength 0.71073
_diffrn_reflns_av_R_equivalents 0.0304
_diffrn_reflns_av_sigmaI/netI 0.1225
_diffrn_reflns_limit_h_max 21
_diffrn_reflns_limit_h_min 0
_diffrn_reflns_limit_k_max 22
_diffrn_reflns_limit_k_min -1
_diffrn_reflns_limit_l_max 1
_diffrn_reflns_limit_l_min -26
_diffrn_reflns_number 6459
_diffrn_reflns_theta_full 24.99
_diffrn_reflns_theta_max 24.99
_diffrn_reflns_theta_min 1.83
_diffrn_standards_decay_% <1
_diffrn_standards_interval_count 100
_diffrn_standards_number 3
_exptl_absorpt_coefficient_mu 0.143
_exptl_absorpt_correction_type 'not applied'
_exptl_crystal_colour colourless
_exptl_crystal_density_diffrn 1.035
_exptl_crystal_density_method 'not measured'
_exptl_crystal_description plate
_exptl_crystal_F_000 2560
_exptl_crystal_size_max 0.48
_exptl_crystal_size_mid 0.41
_exptl_crystal_size_min 0.18
_refine_diff_density_max 0.303
_refine_diff_density_min -0.255
_refine_diff_density_rms 0.056
_refine_ls_extinction_method none
_refine_ls_goodness_of_fit_ref 0.983
_refine_ls_hydrogen_treatment constr
_refine_ls_matrix_type full
_refine_ls_number_parameters 343
_refine_ls_number_reflns 6032
_refine_ls_number_restraints 0
_refine_ls_restrained_S_all 0.983
_refine_ls_R_factor_all 0.1630
_refine_ls_R_factor_gt 0.0776
_refine_ls_shift/su_max 0.000
_refine_ls_shift/su_mean 0.000
_refine_ls_structure_factor_coef Fsqd
_refine_ls_weighting_details 'calc w=1/[\s^2^(Fo^2^)+(0.0869P)^2^+0.0000P] where P=(Fo^2^+2Fc^2^)/3'
_refine_ls_weighting_scheme calc
_refine_ls_wR_factor_gt 0.1628
_refine_ls_wR_factor_ref 0.2000
_reflns_number_gt 3052
_reflns_number_total 6032
_reflns_threshold_expression >2sigma(I)
_cod_data_source_file b009867l.txt
_cod_data_source_block 2088
_cod_depositor_comments
;
The following automatic conversions were performed:
'_symmetry_cell_setting' value 'Orthorhombic' changed to 'orthorhombic'
according to '/home/saulius/struct/CIF-dictionaries/cif_core.dic'
dictionary named 'cif_core.dic' version 2.4.1 from 2010-06-29.

Automatic conversion script
Id: cif_fix_enum 1527 2010-12-29 10:47:43Z saulius 
;
_cod_original_sg_symbol_H-M Pbca
_cod_database_code 7051095

loop_
_symmetry_equiv_pos_as_xyz
'x, y, z'
'-x+1/2, -y, z+1/2'
'-x, y+1/2, -z+1/2'
'x+1/2, -y+1/2, -z'
'-x, -y, -z'
'x-1/2, y, -z-1/2'
'x, -y-1/2, z-1/2'
'-x-1/2, y-1/2, z'

loop_
_atom_site_label
_atom_site_type_symbol
_atom_site_fract_x
_atom_site_fract_y
_atom_site_fract_z
_atom_site_U_iso_or_equiv
_atom_site_adp_type
_atom_site_occupancy
_atom_site_symmetry_multiplicity
_atom_site_calc_flag
_atom_site_refinement_flags
_atom_site_disorder_assembly
_atom_site_disorder_group
P1 P 0.21251(8) 0.09310(6) 0.81732(6) 0.0335(3) Uani 1 1 d . . .
P2 P 0.16492(8) 0.18391(6) 0.66892(5) 0.0335(3) Uani 1 1 d . . .
N1 N 0.0360(2) 0.23046(19) 0.79535(17) 0.0355(10) Uani 1 1 d . . .
N2 N 0.2913(2) 0.11055(19) 0.85860(17) 0.0382(10) Uani 1 1 d . . .
N3 N 0.1541(2) 0.04056(18) 0.85793(17) 0.0374(10) Uani 1 1 d . . .
N4 N 0.1558(2) 0.11957(19) 0.61561(17) 0.0370(10) Uani 1 1 d . . .
N5 N 0.1278(2) 0.26201(18) 0.64341(18) 0.0405(11) Uani 1 1 d . . .
C1 C 0.1640(3) 0.1815(2) 0.82200(19) 0.0307(11) Uani 1 1 d . . .
H1A H 0.1502 0.1897 0.8637 0.037 Uiso 1 1 calc R . .
H1B H 0.2003 0.2179 0.8109 0.037 Uiso 1 1 calc R . .
C2 C 0.0932(3) 0.1917(2) 0.7833(2) 0.0318(12) Uani 1 1 d . . .
C3 C 0.0922(3) 0.1538(2) 0.72395(19) 0.0306(11) Uani 1 1 d . . .
H3A H 0.0426 0.1599 0.7059 0.037 Uiso 1 1 calc R . .
H3B H 0.0993 0.1033 0.7312 0.037 Uiso 1 1 calc R . .
C4 C 0.0238(3) 0.2760(3) 0.8491(2) 0.0447(14) Uani 1 1 d . . .
C5 C 0.0859(4) 0.3266(3) 0.8645(3) 0.101(3) Uani 1 1 d . . .
H5A H 0.1298 0.3003 0.8771 0.151 Uiso 1 1 calc R . .
H5B H 0.0698 0.3573 0.8966 0.151 Uiso 1 1 calc R . .
H5C H 0.0983 0.3548 0.8298 0.151 Uiso 1 1 calc R . .
C6 C -0.0057(5) 0.2352(3) 0.8994(3) 0.111(3) Uani 1 1 d . . .
H6A H 0.0325 0.2030 0.9136 0.167 Uiso 1 1 calc R . .
H6B H -0.0492 0.2086 0.8866 0.167 Uiso 1 1 calc R . .
H6C H -0.0199 0.2670 0.9314 0.167 Uiso 1 1 calc R . .
C7 C -0.0426(5) 0.3251(4) 0.8296(3) 0.126(3) Uani 1 1 d . . .
H7A H -0.0853 0.2964 0.8184 0.189 Uiso 1 1 calc R . .
H7B H -0.0272 0.3535 0.7958 0.189 Uiso 1 1 calc R . .
H7C H -0.0563 0.3556 0.8626 0.189 Uiso 1 1 calc R . .
C8 C 0.3630(3) 0.1170(3) 0.8248(2) 0.0470(14) Uani 1 1 d . . .
H8A H 0.4021 0.1304 0.8540 0.056 Uiso 1 1 calc R . .
C9 C 0.3607(3) 0.1760(3) 0.7773(2) 0.0589(16) Uani 1 1 d . . .
H9A H 0.3458 0.2199 0.7960 0.088 Uiso 1 1 calc R . .
H9B H 0.3249 0.1636 0.7465 0.088 Uiso 1 1 calc R . .
H9C H 0.4100 0.1814 0.7597 0.088 Uiso 1 1 calc R . .
C10 C 0.3880(3) 0.0468(3) 0.7965(3) 0.0634(17) Uani 1 1 d . . .
H10A H 0.3903 0.0106 0.8270 0.095 Uiso 1 1 calc R . .
H10B H 0.4371 0.0526 0.7786 0.095 Uiso 1 1 calc R . .
H10C H 0.3524 0.0330 0.7659 0.095 Uiso 1 1 calc R . .
C11 C 0.2916(3) 0.1359(3) 0.9209(2) 0.0479(14) Uani 1 1 d . . .
H11A H 0.2394 0.1329 0.9356 0.058 Uiso 1 1 calc R . .
C12 C 0.3165(3) 0.2141(3) 0.9277(3) 0.0681(19) Uani 1 1 d . . .
H12A H 0.2854 0.2438 0.9027 0.102 Uiso 1 1 calc R . .
H12B H 0.3684 0.2187 0.9157 0.102 Uiso 1 1 calc R . .
H12C H 0.3113 0.2284 0.9691 0.102 Uiso 1 1 calc R . .
C13 C 0.3397(3) 0.0870(3) 0.9612(3) 0.076(2) Uani 1 1 d . . .
H13A H 0.3228 0.0388 0.9569 0.114 Uiso 1 1 calc R . .
H13B H 0.3347 0.1016 1.0025 0.114 Uiso 1 1 calc R . .
H13C H 0.3919 0.0903 0.9493 0.114 Uiso 1 1 calc R . .
C14 C 0.1540(3) -0.0371(2) 0.8428(2) 0.0457(14) Uani 1 1 d . . .
H14A H 0.1158 -0.0596 0.8685 0.055 Uiso 1 1 calc R . .
C15 C 0.2292(3) -0.0729(2) 0.8571(3) 0.0622(18) Uani 1 1 d . . .
H15A H 0.2421 -0.0645 0.8985 0.093 Uiso 1 1 calc R . .
H15B H 0.2680 -0.0537 0.8316 0.093 Uiso 1 1 calc R . .
H15C H 0.2249 -0.1232 0.8502 0.093 Uiso 1 1 calc R . .
C16 C 0.1300(3) -0.0499(3) 0.7783(3) 0.0635(18) Uani 1 1 d . . .
H16A H 0.0820 -0.0274 0.7713 0.095 Uiso 1 1 calc R . .
H16B H 0.1256 -0.1001 0.7713 0.095 Uiso 1 1 calc R . .
H16C H 0.1671 -0.0301 0.7515 0.095 Uiso 1 1 calc R . .
C17 C 0.1051(3) 0.0592(3) 0.9087(2) 0.0507(15) Uani 1 1 d . . .
H17A H 0.1118 0.1104 0.9157 0.061 Uiso 1 1 calc R . .
C18 C 0.1261(4) 0.0218(3) 0.9678(2) 0.075(2) Uani 1 1 d . . .
H18A H 0.1785 0.0304 0.9768 0.113 Uiso 1 1 calc R . .
H18B H 0.1178 -0.0285 0.9637 0.113 Uiso 1 1 calc R . .
H18C H 0.0953 0.0399 1.0000 0.113 Uiso 1 1 calc R . .
C19 C 0.0217(3) 0.0482(3) 0.8932(3) 0.077(2) Uani 1 1 d . . .
H19A H 0.0099 0.0728 0.8565 0.115 Uiso 1 1 calc R . .
H19B H -0.0092 0.0665 0.9253 0.115 Uiso 1 1 calc R . .
H19C H 0.0119 -0.0017 0.8882 0.115 Uiso 1 1 calc R . .
C20 C 0.2247(3) 0.0890(3) 0.5888(2) 0.0480(14) Uani 1 1 d . . .
H20A H 0.2080 0.0519 0.5607 0.058 Uiso 1 1 calc R . .
C21 C 0.2748(4) 0.0525(3) 0.6349(3) 0.084(2) Uani 1 1 d . . .
H21A H 0.2456 0.0184 0.6572 0.127 Uiso 1 1 calc R . .
H21B H 0.2951 0.0874 0.6621 0.127 Uiso 1 1 calc R . .
H21C H 0.3156 0.0287 0.6147 0.127 Uiso 1 1 calc R . .
C23 C 0.0845(3) 0.0882(2) 0.5938(2) 0.0427(13) Uani 1 1 d . . .
H23A H 0.0435 0.1134 0.6147 0.051 Uiso 1 1 calc R . .
C24 C 0.0762(3) 0.0094(2) 0.6101(2) 0.0619(18) Uani 1 1 d . . .
H24A H 0.0834 0.0034 0.6527 0.093 Uiso 1 1 calc R . .
H24B H 0.1135 -0.0178 0.5887 0.093 Uiso 1 1 calc R . .
H24C H 0.0265 -0.0068 0.5991 0.093 Uiso 1 1 calc R . .
C25 C 0.0716(3) 0.0997(3) 0.5264(2) 0.0612(17) Uani 1 1 d . . .
H25A H 0.0773 0.1493 0.5170 0.092 Uiso 1 1 calc R . .
H25B H 0.0214 0.0845 0.5158 0.092 Uiso 1 1 calc R . .
H25C H 0.1079 0.0725 0.5039 0.092 Uiso 1 1 calc R . .
C26 C 0.1750(3) 0.3275(2) 0.6472(2) 0.0506(15) Uani 1 1 d . . .
H26A H 0.1428 0.3668 0.6336 0.061 Uiso 1 1 calc R . .
C27 C 0.2422(4) 0.3265(3) 0.6057(3) 0.099(3) Uani 1 1 d . . .
H27A H 0.2256 0.3166 0.5653 0.148 Uiso 1 1 calc R . .
H27B H 0.2769 0.2902 0.6185 0.148 Uiso 1 1 calc R . .
H27C H 0.2669 0.3720 0.6067 0.148 Uiso 1 1 calc R . .
C28 C 0.1970(4) 0.3447(3) 0.7106(3) 0.088(2) Uani 1 1 d . . .
H28A H 0.1525 0.3463 0.7354 0.131 Uiso 1 1 calc R . .
H28B H 0.2219 0.3901 0.7116 0.131 Uiso 1 1 calc R . .
H28C H 0.2307 0.3087 0.7254 0.131 Uiso 1 1 calc R . .
C29 C 0.0518(3) 0.2719(2) 0.6185(2) 0.0506(15) Uani 1 1 d . . .
H29A H 0.0284 0.2246 0.6174 0.061 Uiso 1 1 calc R . .
C30 C 0.0512(4) 0.2997(3) 0.5542(3) 0.086(2) Uani 1 1 d . . .
H30A H 0.0826 0.2700 0.5294 0.129 Uiso 1 1 calc R . .
H30B H 0.0701 0.3476 0.5535 0.129 Uiso 1 1 calc R . .
H30C H 0.0003 0.2990 0.5389 0.129 Uiso 1 1 calc R . .
C31 C 0.0011(3) 0.3183(3) 0.6587(3) 0.0679(18) Uani 1 1 d . . .
H31A H 0.0009 0.2996 0.6990 0.102 Uiso 1 1 calc R . .
H31B H -0.0495 0.3183 0.6430 0.102 Uiso 1 1 calc R . .
H31C H 0.0202 0.3662 0.6592 0.102 Uiso 1 1 calc R . .
C22 C 0.2688(4) 0.1427(3) 0.5521(3) 0.093(3) Uani 1 1 d . . .
H22A H 0.2361 0.1639 0.5226 0.140 Uiso 1 1 calc R . .
H22B H 0.3101 0.1193 0.5322 0.140 Uiso 1 1 calc R . .
H22C H 0.2882 0.1791 0.5783 0.140 Uiso 1 1 calc R . .

loop_
_atom_site_aniso_label
_atom_site_aniso_U_11
_atom_site_aniso_U_22
_atom_site_aniso_U_33
_atom_site_aniso_U_23
_atom_site_aniso_U_13
_atom_site_aniso_U_12
P1 0.0334(8) 0.0225(6) 0.0446(7) 0.0040(6) 0.0049(7) 0.0025(6)
P2 0.0390(9) 0.0229(6) 0.0385(7) -0.0022(5) 0.0041(7) -0.0010(6)
N1 0.036(3) 0.030(2) 0.040(2) -0.0094(18) 0.001(2) 0.0014(19)
N2 0.038(3) 0.039(2) 0.037(2) 0.0059(18) 0.005(2) 0.006(2)
N3 0.034(3) 0.0236(19) 0.055(3) 0.0034(18) 0.013(2) 0.0028(18)
N4 0.037(3) 0.032(2) 0.042(2) -0.0092(18) 0.004(2) 0.002(2)
N5 0.048(3) 0.0196(19) 0.054(3) 0.0049(18) -0.004(2) -0.0006(19)
C1 0.036(3) 0.020(2) 0.036(3) 0.003(2) 0.000(2) -0.002(2)
C2 0.040(3) 0.022(2) 0.034(3) 0.005(2) 0.003(2) -0.005(2)
C3 0.034(3) 0.019(2) 0.038(3) -0.006(2) -0.004(2) 0.001(2)
C4 0.043(4) 0.046(3) 0.046(3) -0.012(3) 0.003(3) 0.005(3)
C5 0.096(6) 0.074(5) 0.133(7) -0.063(5) 0.034(5) -0.033(4)
C6 0.194(9) 0.062(4) 0.078(5) -0.002(4) 0.069(6) 0.005(5)
C7 0.141(8) 0.125(7) 0.112(6) -0.061(5) -0.041(6) 0.093(6)
C8 0.033(3) 0.046(3) 0.062(4) 0.002(3) 0.000(3) 0.002(3)
C9 0.048(4) 0.064(4) 0.065(4) 0.012(3) 0.006(3) -0.015(3)
C10 0.039(4) 0.063(4) 0.088(5) -0.010(3) 0.010(3) 0.006(3)
C11 0.042(4) 0.053(3) 0.049(3) 0.010(3) -0.003(3) 0.007(3)
C12 0.071(5) 0.050(3) 0.084(5) -0.017(3) -0.013(4) -0.003(3)
C13 0.071(5) 0.097(5) 0.059(4) 0.020(4) -0.015(4) 0.022(4)
C14 0.051(4) 0.022(2) 0.064(4) 0.004(2) 0.013(3) -0.001(2)
C15 0.072(5) 0.027(3) 0.088(4) 0.001(3) 0.008(4) 0.015(3)
C16 0.065(4) 0.036(3) 0.089(5) -0.002(3) 0.000(4) -0.007(3)
C17 0.055(4) 0.030(3) 0.067(4) 0.008(3) 0.024(3) -0.001(3)
C18 0.108(6) 0.049(3) 0.069(4) 0.014(3) 0.040(4) 0.008(4)
C19 0.053(5) 0.047(3) 0.131(6) 0.006(4) 0.035(4) -0.007(3)
C20 0.053(4) 0.037(3) 0.055(3) -0.018(3) 0.016(3) 0.008(3)
C21 0.077(5) 0.088(5) 0.088(5) -0.026(4) -0.012(4) 0.053(4)
C23 0.046(4) 0.036(3) 0.046(3) -0.013(2) -0.001(3) 0.005(3)
C24 0.081(5) 0.038(3) 0.066(4) -0.005(3) 0.010(4) -0.017(3)
C25 0.082(5) 0.047(3) 0.055(4) -0.009(3) -0.012(3) 0.002(3)
C26 0.063(4) 0.028(3) 0.060(4) 0.002(3) 0.011(3) -0.015(3)
C27 0.115(7) 0.057(4) 0.124(6) -0.006(4) 0.064(5) -0.035(4)
C28 0.129(7) 0.048(3) 0.086(5) -0.004(3) -0.016(5) -0.049(4)
C29 0.058(4) 0.029(3) 0.065(4) 0.011(3) -0.015(3) 0.004(3)
C30 0.121(7) 0.056(4) 0.081(5) 0.008(3) -0.024(5) 0.008(4)
C31 0.062(5) 0.046(3) 0.096(5) 0.004(3) -0.007(4) 0.021(3)
C22 0.089(6) 0.064(4) 0.126(6) -0.014(4) 0.064(5) -0.004(4)

loop_
_atom_type_symbol
_atom_type_description
_atom_type_scat_dispersion_real
_atom_type_scat_dispersion_imag
_atom_type_scat_source
C C 0.0033 0.0016 'International Tables Vol C Tables 4.2.6.8 and 6.1.1.4'
H H 0.0000 0.0000 'International Tables Vol C Tables 4.2.6.8 and 6.1.1.4'
N N 0.0061 0.0033 'International Tables Vol C Tables 4.2.6.8 and 6.1.1.4'
P P 0.1023 0.0942 'International Tables Vol C Tables 4.2.6.8 and 6.1.1.4'

loop_
_geom_angle_atom_site_label_1
_geom_angle_atom_site_label_2
_geom_angle_atom_site_label_3
_geom_angle
_geom_angle_site_symmetry_1
_geom_angle_site_symmetry_3
_geom_angle_publ_flag
N3 P1 N2 109.1(2) . . ?
N3 P1 C1 102.04(19) . . ?
N2 P1 C1 100.03(19) . . ?
N4 P2 N5 110.2(2) . . ?
N4 P2 C3 100.05(19) . . ?
N5 P2 C3 102.4(2) . . ?
C2 N1 C4 127.9(4) . . ?
C11 N2 C8 116.7(4) . . ?
C11 N2 P1 125.2(4) . . ?
C8 N2 P1 116.5(3) . . ?
C17 N3 C14 114.0(4) . . ?
C17 N3 P1 129.2(3) . . ?
C14 N3 P1 116.7(3) . . ?
C20 N4 C23 114.8(4) . . ?
C20 N4 P2 118.7(3) . . ?
C23 N4 P2 126.5(3) . . ?
C29 N5 C26 115.5(4) . . ?
C29 N5 P2 126.0(3) . . ?
C26 N5 P2 118.5(4) . . ?
C2 C1 P1 117.1(3) . . ?
N1 C2 C3 116.5(4) . . ?
N1 C2 C1 127.2(4) . . ?
C3 C2 C1 116.3(4) . . ?
C2 C3 P2 115.1(3) . . ?
C6 C4 N1 111.5(4) . . ?
C6 C4 C5 115.1(6) . . ?
N1 C4 C5 116.4(5) . . ?
C6 C4 C7 104.9(6) . . ?
N1 C4 C7 103.3(4) . . ?
C5 C4 C7 104.0(5) . . ?
N2 C8 C10 112.7(4) . . ?
N2 C8 C9 112.7(4) . . ?
C10 C8 C9 110.5(4) . . ?
N2 C11 C13 110.9(4) . . ?
N2 C11 C12 113.9(4) . . ?
C13 C11 C12 110.7(5) . . ?
N3 C14 C16 111.6(4) . . ?
N3 C14 C15 112.6(4) . . ?
C16 C14 C15 111.9(4) . . ?
N3 C17 C19 111.4(5) . . ?
N3 C17 C18 113.8(4) . . ?
C19 C17 C18 111.3(5) . . ?
N4 C20 C22 112.5(4) . . ?
N4 C20 C21 112.8(4) . . ?
C22 C20 C21 111.3(5) . . ?
N4 C23 C25 113.1(4) . . ?
N4 C23 C24 113.0(4) . . ?
C25 C23 C24 110.6(4) . . ?
N5 C26 C28 112.2(4) . . ?
N5 C26 C27 113.3(4) . . ?
C28 C26 C27 112.0(6) . . ?
N5 C29 C30 113.9(5) . . ?
N5 C29 C31 112.9(4) . . ?
C30 C29 C31 110.2(5) . . ?

loop_
_geom_bond_atom_site_label_1
_geom_bond_atom_site_label_2
_geom_bond_distance
_geom_bond_site_symmetry_2
_geom_bond_publ_flag
P1 N3 1.689(4) . ?
P1 N2 1.698(4) . ?
P1 C1 1.871(4) . ?
P2 N4 1.699(4) . ?
P2 N5 1.704(4) . ?
P2 C3 1.861(5) . ?
N1 C2 1.274(5) . ?
N1 C4 1.483(6) . ?
N2 C11 1.462(6) . ?
N2 C8 1.479(6) . ?
N3 C17 1.464(6) . ?
N3 C14 1.497(5) . ?
N4 C20 1.473(6) . ?
N4 C23 1.473(6) . ?
N5 C29 1.464(6) . ?
N5 C26 1.489(6) . ?
C1 C2 1.530(6) . ?
C2 C3 1.498(6) . ?
C4 C6 1.451(7) . ?
C4 C5 1.493(7) . ?
C4 C7 1.553(8) . ?
C8 C10 1.527(7) . ?
C8 C9 1.528(7) . ?
C11 C13 1.538(7) . ?
C11 C12 1.540(7) . ?
C14 C16 1.511(7) . ?
C14 C15 1.523(7) . ?
C17 C19 1.528(8) . ?
C17 C18 1.534(7) . ?
C20 C22 1.514(7) . ?
C20 C21 1.516(7) . ?
C23 C25 1.530(6) . ?
C23 C24 1.531(6) . ?
C26 C28 1.493(7) . ?
C26 C27 1.504(7) . ?
C29 C30 1.521(7) . ?
C29 C31 1.536(7) . ?

loop_
_cod_related_entry_id
_cod_related_entry_database
_cod_related_entry_code
1 ChemSpider 21142383
